data_7053058
loop_
_publ_author_name
'Sarwar, Masood'
'Madalan, Augustin M.'
'Tiseanu, Carmen'
'Novitchi, Ghenadie'
'Maxim, Catalin'
'Marinescu, Gabriela'
'Luneau, Dominique'
'Andruh, Marius'

_publ_section_title
;
 A new synthetic route towards binuclear 3d--4f complexes, using
 non-compartmental ligands derived from o-vanillin. Syntheses, crystal
 structures, magnetic and luminescent properties
;
_journal_issue 8
_journal_name_full 'New Journal of Chemistry'
_journal_page_first 2280
_journal_paper_doi 10.1039/c3nj00199g
_journal_volume 37
_journal_year 2013
_chemical_formula_sum 'C32 H35 Gd N8 Ni O14'
_chemical_formula_weight 971.64
_chemical_name_systematic
;
?
;
_space_group_IT_number 14
_symmetry_cell_setting monoclinic
_symmetry_space_group_name_Hall '-P 2yn'
_symmetry_space_group_name_H-M 'P 1 21/n 1'
_atom_sites_solution_hydrogens geom
_atom_sites_solution_primary direct
_atom_sites_solution_secondary difmap
_audit_creation_method SHELXL-97
_cell_angle_alpha 90.00
_cell_angle_beta 98.747(3)
_cell_angle_gamma 90.00
_cell_formula_units_Z 4
_cell_length_a 12.8862(5)
_cell_length_b 19.4017(6)
_cell_length_c 15.1766(6)
_cell_measurement_reflns_used 73298
_cell_measurement_temperature 293(2)
_cell_measurement_theta_max 22.47
_cell_measurement_theta_min 2.20
_cell_volume 3750.2(2)
_computing_cell_refinement X-Area
_computing_data_collection X-Area
_computing_data_reduction X-Area
_computing_structure_refinement 'SHELXL-97 (Sheldrick, 1997)'
_computing_structure_solution 'SHELXS-97 (Sheldrick, 1997)'
_diffrn_ambient_temperature 293(2)
_diffrn_measured_fraction_theta_full 0.987
_diffrn_measured_fraction_theta_max 0.987
_diffrn_measurement_device_type 'STOE IPDS II'
_diffrn_measurement_method 'omega scans'
_diffrn_radiation_monochromator graphite
_diffrn_radiation_source 'fine-focus sealed tube'
_diffrn_radiation_type MoK\a
_diffrn_radiation_wavelength 0.71073
_diffrn_reflns_av_R_equivalents 0.0547
_diffrn_reflns_av_sigmaI/netI 0.0440
_diffrn_reflns_limit_h_max 19
_diffrn_reflns_limit_h_min -19
_diffrn_reflns_limit_k_max 29
_diffrn_reflns_limit_k_min -29
_diffrn_reflns_limit_l_max 23
_diffrn_reflns_limit_l_min -23
_diffrn_reflns_number 78825
_diffrn_reflns_theta_full 33.50
_diffrn_reflns_theta_max 33.50
_diffrn_reflns_theta_min 2.20
_exptl_absorpt_coefficient_mu 2.333
_exptl_absorpt_correction_T_max 0.5264
_exptl_absorpt_correction_T_min 0.3418
_exptl_absorpt_correction_type multi-scan
_exptl_absorpt_process_details
;
[c.f. r.h. blessing, acta cryst. (1995), a51, 33-38]
;
_exptl_crystal_colour green
_exptl_crystal_density_diffrn 1.721
_exptl_crystal_density_meas ?
_exptl_crystal_density_method 'not measured'
_exptl_crystal_description prism
_exptl_crystal_F_000 1948
_exptl_crystal_size_max 0.5
_exptl_crystal_size_mid 0.3
_exptl_crystal_size_min 0.2
_refine_diff_density_max 0.508
_refine_diff_density_min -1.138
_refine_diff_density_rms 0.074
_refine_ls_extinction_method none
_refine_ls_goodness_of_fit_ref 1.006
_refine_ls_hydrogen_treatment mixed
_refine_ls_matrix_type full
_refine_ls_number_parameters 514
_refine_ls_number_reflns 14513
_refine_ls_number_restraints 0
_refine_ls_restrained_S_all 1.006
_refine_ls_R_factor_all 0.0732
_refine_ls_R_factor_gt 0.0395
_refine_ls_shift/su_max 0.003
_refine_ls_shift/su_mean 0.000
_refine_ls_structure_factor_coef Fsqd
_refine_ls_weighting_details 'calc w=1/[\s^2^(Fo^2^)+(0.0248P)^2^+0.0000P] where P=(Fo^2^+2Fc^2^)/3'
_refine_ls_weighting_scheme calc
_refine_ls_wR_factor_gt 0.0575
_refine_ls_wR_factor_ref 0.0638
_reflns_number_gt 10093
_reflns_number_total 14513
_reflns_threshold_expression >2sigma(I)
_cod_data_source_file c3nj00199g.txt
_cod_data_source_block shelxl2
_cod_depositor_comments
;
The following automatic conversions were performed:

'_symmetry_cell_setting' value 'Monoclinic' changed to 'monoclinic'
according to /home/saulius/struct/CIF-dictionaries/cif_core.dic
dictionary named 'cif_core.dic' version 2.4.2 from 2011-04-26.

Automatic conversion script
Id: cif_fix_values 1891 2012-01-12 08:04:46Z andrius 

The following automatic conversions were performed:

'_exptl_crystal_density_meas' value 'not measured' was changed to '?'
- the value is perceived as not measured.

Automatic conversion script
Id: cif_fix_values 3008 2015-01-20 13:52:24Z robertas 
;
_cod_original_sg_symbol_H-M P21/n
_cod_database_code 7053058

loop_
_symmetry_equiv_pos_as_xyz
'x, y, z'
'-x+1/2, y+1/2, -z+1/2'
'-x, -y, -z'
'x-1/2, -y-1/2, z-1/2'

loop_
_atom_site_label
_atom_site_type_symbol
_atom_site_fract_x
_atom_site_fract_y
_atom_site_fract_z
_atom_site_U_iso_or_equiv
_atom_site_adp_type
_atom_site_occupancy
_atom_site_symmetry_multiplicity
_atom_site_calc_flag
_atom_site_refinement_flags
C1 C -0.1369(3) 0.2867(2) 0.6894(4) 0.122(2) Uani 1 1 d .
H1A H -0.1088 0.3312 0.6789 0.183 Uiso 1 1 calc R
H1B H -0.1780 0.2898 0.7370 0.183 Uiso 1 1 calc R
H1C H -0.1804 0.2710 0.6362 0.183 Uiso 1 1 calc R
C2 C -0.07856(19) 0.17321(15) 0.73019(17) 0.0489(6) Uani 1 1 d .
C3 C -0.1731(2) 0.1518(2) 0.75488(19) 0.0624(8) Uani 1 1 d .
H3 H -0.2240 0.1843 0.7625 0.075 Uiso 1 1 calc R
C4 C -0.1925(2) 0.0829(2) 0.7682(2) 0.0722(10) Uani 1 1 d .
H4 H -0.2563 0.0694 0.7845 0.087 Uiso 1 1 calc R
C5 C -0.1187(2) 0.03490(19) 0.75776(19) 0.0610(8) Uani 1 1 d .
H5 H -0.1328 -0.0115 0.7661 0.073 Uiso 1 1 calc R
C6 C -0.02105(18) 0.05443(14) 0.73437(16) 0.0439(5) Uani 1 1 d .
C7 C -0.00079(16) 0.12387(13) 0.71965(14) 0.0375(5) Uani 1 1 d .
C8 C 0.05261(19) 0.00056(14) 0.72118(16) 0.0451(6) Uani 1 1 d .
H8 H 0.0259 -0.0439 0.7132 0.054 Uiso 1 1 calc R
C9 C 0.2089(2) -0.05581(13) 0.70775(18) 0.0468(6) Uani 1 1 d .
H9A H 0.1678 -0.0840 0.6624 0.056 Uiso 1 1 calc R
H9B H 0.2182 -0.0816 0.7632 0.056 Uiso 1 1 calc R
C10 C 0.3155(2) -0.04174(13) 0.68074(17) 0.0472(6) Uani 1 1 d .
H10A H 0.3429 -0.0843 0.6600 0.057 Uiso 1 1 calc R
H10B H 0.3070 -0.0094 0.6315 0.057 Uiso 1 1 calc R
C11 C 0.39375(19) -0.01301(13) 0.75550(17) 0.0451(5) Uani 1 1 d .
C12 C 0.4853(2) -0.04823(18) 0.7858(2) 0.0693(9) Uani 1 1 d .
H12 H 0.5002 -0.0896 0.7593 0.083 Uiso 1 1 calc R
C13 C 0.5548(3) -0.0215(2) 0.8557(3) 0.0851(12) Uani 1 1 d .
H13 H 0.6168 -0.0446 0.8765 0.102 Uiso 1 1 calc R
C14 C 0.5318(2) 0.03888(19) 0.8938(2) 0.0696(9) Uani 1 1 d .
H14 H 0.5775 0.0575 0.9412 0.083 Uiso 1 1 calc R
C15 C 0.4399(2) 0.07160(15) 0.86115(18) 0.0510(6) Uani 1 1 d .
H15 H 0.4242 0.1128 0.8875 0.061 Uiso 1 1 calc R
C16 C 0.3722(3) 0.04574(19) 0.4003(2) 0.0669(8) Uani 1 1 d .
H16A H 0.3248 0.0121 0.3702 0.100 Uiso 1 1 calc R
H16B H 0.4432 0.0303 0.4017 0.100 Uiso 1 1 calc R
H16C H 0.3626 0.0889 0.3691 0.100 Uiso 1 1 calc R
C17 C 0.41135(17) 0.10133(13) 0.54246(16) 0.0415(5) Uani 1 1 d .
C18 C 0.51509(19) 0.11598(15) 0.5339(2) 0.0524(6) Uani 1 1 d .
H18 H 0.5456 0.0947 0.4893 0.063 Uiso 1 1 calc R
C19 C 0.57309(19) 0.16192(17) 0.5912(2) 0.0604(7) Uani 1 1 d .
H19 H 0.6426 0.1711 0.5856 0.072 Uiso 1 1 calc R
C20 C 0.52810(19) 0.19366(16) 0.6559(2) 0.0535(7) Uani 1 1 d .
H20 H 0.5667 0.2256 0.6932 0.064 Uiso 1 1 calc R
C21 C 0.42435(17) 0.17896(12) 0.66709(17) 0.0404(5) Uani 1 1 d .
C22 C 0.36375(15) 0.13218(12) 0.61000(15) 0.0343(4) Uani 1 1 d .
C23 C 0.38219(18) 0.21560(13) 0.73717(17) 0.0423(5) Uani 1 1 d .
H23 H 0.4143 0.2570 0.7565 0.051 Uiso 1 1 calc R
C24 C 0.2785(2) 0.24263(15) 0.8444(2) 0.0582(7) Uani 1 1 d .
H24A H 0.2775 0.2897 0.8227 0.070 Uiso 1 1 calc R
H24B H 0.3327 0.2394 0.8961 0.070 Uiso 1 1 calc R
C25 C 0.1731(2) 0.22636(14) 0.87238(19) 0.0512(6) Uani 1 1 d .
H25A H 0.1545 0.2632 0.9103 0.061 Uiso 1 1 calc R
H25B H 0.1200 0.2247 0.8197 0.061 Uiso 1 1 calc R
C26 C 0.17287(18) 0.15944(15) 0.92129(16) 0.0466(5) Uani 1 1 d .
C27 C 0.1540(3) 0.1572(2) 1.0095(2) 0.0670(8) Uani 1 1 d .
H27 H 0.1415 0.1979 1.0385 0.080 Uiso 1 1 calc R
C28 C 0.1536(3) 0.0959(2) 1.0533(2) 0.0796(10) Uani 1 1 d .
H28 H 0.1402 0.0944 1.1117 0.096 Uiso 1 1 calc R
C29 C 0.1735(3) 0.03656(19) 1.0099(2) 0.0668(8) Uani 1 1 d .
H29 H 0.1735 -0.0060 1.0380 0.080 Uiso 1 1 calc R
C30 C 0.1934(2) 0.04157(15) 0.92388(17) 0.0502(6) Uani 1 1 d .
H30 H 0.2076 0.0013 0.8947 0.060 Uiso 1 1 calc R
C31 C 0.4033(3) 0.3497(2) 0.5622(3) 0.0774(10) Uani 1 1 d .
C32 C 0.3820(3) 0.3075(3) 0.4827(3) 0.0951(13) Uani 1 1 d .
H32A H 0.4088 0.2619 0.4957 0.143 Uiso 1 1 calc R
H32B H 0.4154 0.3275 0.4364 0.143 Uiso 1 1 calc R
H32C H 0.3076 0.3053 0.4634 0.143 Uiso 1 1 calc R
N1 N 0.15111(15) 0.00813(10) 0.71940(12) 0.0380(4) Uani 1 1 d .
N2 N 0.37088(15) 0.04691(11) 0.79227(13) 0.0412(4) Uani 1 1 d .
N3 N 0.30498(15) 0.19604(10) 0.77460(13) 0.0394(4) Uani 1 1 d .
N4 N 0.19345(15) 0.10140(11) 0.87963(13) 0.0420(4) Uani 1 1 d .
N5 N -0.12248(16) 0.12507(14) 0.52008(14) 0.0483(5) Uani 1 1 d .
N6 N 0.13350(19) 0.17383(13) 0.35851(15) 0.0546(6) Uani 1 1 d .
N7 N 0.1344(2) 0.30898(13) 0.56379(18) 0.0587(6) Uani 1 1 d .
N8 N 0.4220(3) 0.3815(2) 0.6249(3) 0.1131(13) Uani 1 1 d .
O1 O -0.05357(14) 0.23954(11) 0.71321(15) 0.0625(5) Uani 1 1 d .
O2 O 0.08730(11) 0.14427(8) 0.69059(10) 0.0356(3) Uani 1 1 d .
O3 O 0.35111(14) 0.05454(10) 0.48917(12) 0.0503(4) Uani 1 1 d .
O4 O 0.26475(10) 0.11763(8) 0.61829(10) 0.0337(3) Uani 1 1 d .
O5 O -0.04993(12) 0.07995(10) 0.52261(13) 0.0499(4) Uani 1 1 d .
O6 O -0.09209(14) 0.18626(11) 0.52794(13) 0.0560(5) Uani 1 1 d .
O7 O -0.21441(14) 0.10852(14) 0.50947(16) 0.0747(7) Uani 1 1 d .
O8 O 0.04273(14) 0.16758(11) 0.37876(12) 0.0567(5) Uani 1 1 d .
O9 O 0.20773(14) 0.18382(11) 0.42309(13) 0.0560(5) Uani 1 1 d .
O10 O 0.1495(2) 0.16959(16) 0.28224(15) 0.0925(9) Uani 1 1 d .
O11 O 0.19451(17) 0.26549(10) 0.60607(15) 0.0665(6) Uani 1 1 d .
O12 O 0.06076(18) 0.28420(11) 0.50932(17) 0.0728(6) Uani 1 1 d .
O13 O 0.1479(3) 0.37039(13) 0.5743(2) 0.1044(10) Uani 1 1 d .
O14 O 0.13786(16) 0.05068(11) 0.47926(15) 0.0534(5) Uani 1 1 d .
Ni1 Ni 0.23034(2) 0.101563(14) 0.748510(18) 0.03245(6) Uani 1 1 d .
Gd1 Gd 0.103613(8) 0.160463(6) 0.542969(7) 0.03463(3) Uani 1 1 d .
H1W H 0.201(3) 0.043(2) 0.488(3) 0.086(12) Uiso 1 1 d .
H2W H 0.105(3) 0.011(3) 0.482(3) 0.120(17) Uiso 1 1 d .

loop_
_atom_site_aniso_label
_atom_site_aniso_U_11
_atom_site_aniso_U_22
_atom_site_aniso_U_33
_atom_site_aniso_U_23
_atom_site_aniso_U_13
_atom_site_aniso_U_12
C1 0.058(2) 0.060(2) 0.238(6) -0.034(3) -0.010(3) 0.0191(18)
C2 0.0393(11) 0.0660(19) 0.0406(13) -0.0104(12) 0.0031(10) 0.0037(11)
C3 0.0382(12) 0.100(3) 0.0509(15) -0.0098(17) 0.0123(11) 0.0056(15)
C4 0.0392(14) 0.123(3) 0.0577(19) 0.0098(19) 0.0170(12) -0.0111(17)
C5 0.0463(14) 0.086(2) 0.0508(16) 0.0190(15) 0.0073(12) -0.0169(14)
C6 0.0374(11) 0.0577(15) 0.0362(12) 0.0070(10) 0.0044(9) -0.0064(10)
C7 0.0325(10) 0.0512(14) 0.0290(10) -0.0020(9) 0.0056(8) -0.0003(9)
C8 0.0480(13) 0.0461(14) 0.0390(12) 0.0071(10) -0.0004(10) -0.0131(10)
C9 0.0587(15) 0.0334(12) 0.0469(14) -0.0019(10) 0.0035(12) 0.0003(11)
C10 0.0589(15) 0.0393(13) 0.0430(13) -0.0035(10) 0.0067(11) 0.0089(11)
C11 0.0483(13) 0.0462(14) 0.0415(13) 0.0047(10) 0.0089(10) 0.0078(11)
C12 0.0607(17) 0.071(2) 0.074(2) -0.0031(17) 0.0023(16) 0.0245(15)
C13 0.0617(19) 0.087(3) 0.097(3) -0.001(2) -0.0188(19) 0.0259(19)
C14 0.0537(16) 0.078(2) 0.069(2) -0.0005(17) -0.0157(15) 0.0019(15)
C15 0.0476(13) 0.0546(16) 0.0475(14) 0.0012(12) -0.0037(11) -0.0017(12)
C16 0.074(2) 0.083(2) 0.0478(16) -0.0124(15) 0.0202(14) 0.0059(17)
C17 0.0388(11) 0.0432(13) 0.0438(13) 0.0021(10) 0.0109(9) 0.0025(9)
C18 0.0420(13) 0.0591(17) 0.0606(17) 0.0009(13) 0.0220(12) 0.0043(11)
C19 0.0345(11) 0.0682(19) 0.081(2) 0.0031(17) 0.0176(12) -0.0059(13)
C20 0.0364(12) 0.0602(17) 0.0628(17) 0.0001(14) 0.0039(11) -0.0125(11)
C21 0.0334(10) 0.0403(12) 0.0473(13) 0.0034(10) 0.0053(9) -0.0033(8)
C22 0.0282(9) 0.0365(11) 0.0383(11) 0.0057(9) 0.0050(8) 0.0016(8)
C23 0.0415(11) 0.0376(12) 0.0455(13) -0.0026(10) -0.0003(10) -0.0083(9)
C24 0.0725(18) 0.0472(15) 0.0577(17) -0.0183(13) 0.0185(14) -0.0142(13)
C25 0.0574(15) 0.0481(15) 0.0488(15) -0.0138(12) 0.0104(12) 0.0053(12)
C26 0.0416(11) 0.0591(15) 0.0390(12) -0.0076(12) 0.0061(9) 0.0016(12)
C27 0.0781(19) 0.080(2) 0.0457(15) -0.0117(16) 0.0181(14) 0.0095(18)
C28 0.097(2) 0.104(3) 0.0424(17) 0.0080(18) 0.0248(16) 0.010(2)
C29 0.081(2) 0.077(2) 0.0434(16) 0.0132(15) 0.0117(14) 0.0013(17)
C30 0.0556(15) 0.0544(16) 0.0401(13) 0.0023(11) 0.0055(11) -0.0052(12)
C31 0.078(2) 0.078(3) 0.077(2) 0.000(2) 0.0133(19) 0.0014(19)
C32 0.106(3) 0.112(3) 0.065(2) 0.004(2) 0.007(2) -0.013(3)
N1 0.0437(10) 0.0365(10) 0.0330(9) -0.0008(8) 0.0030(8) -0.0029(8)
N2 0.0406(10) 0.0440(11) 0.0377(10) 0.0017(8) 0.0022(8) 0.0024(8)
N3 0.0439(10) 0.0367(10) 0.0370(10) -0.0056(8) 0.0037(8) -0.0035(8)
N4 0.0432(10) 0.0497(12) 0.0325(10) -0.0021(9) 0.0038(8) -0.0026(9)
N5 0.0378(10) 0.0701(16) 0.0363(11) -0.0065(10) 0.0032(8) -0.0012(10)
N6 0.0615(14) 0.0629(16) 0.0404(12) 0.0125(10) 0.0109(10) 0.0003(11)
N7 0.0678(15) 0.0411(13) 0.0658(16) 0.0014(11) 0.0063(12) 0.0056(11)
N8 0.111(3) 0.116(3) 0.114(3) -0.039(3) 0.022(2) 0.005(2)
O1 0.0420(9) 0.0575(13) 0.0850(15) -0.0161(11) -0.0001(9) 0.0102(9)
O2 0.0303(7) 0.0386(9) 0.0384(8) 0.0016(6) 0.0071(6) 0.0000(6)
O3 0.0494(9) 0.0591(12) 0.0456(10) -0.0125(8) 0.0171(8) -0.0035(8)
O4 0.0284(6) 0.0390(8) 0.0336(8) -0.0009(6) 0.0046(6) -0.0013(6)
O5 0.0377(8) 0.0542(11) 0.0580(11) -0.0050(9) 0.0078(8) -0.0035(8)
O6 0.0490(10) 0.0591(12) 0.0576(12) 0.0057(9) 0.0011(9) 0.0080(9)
O7 0.0340(9) 0.111(2) 0.0793(15) -0.0255(14) 0.0083(9) -0.0069(10)
O8 0.0476(9) 0.0774(14) 0.0428(9) 0.0095(10) -0.0008(8) 0.0005(9)
O9 0.0483(10) 0.0669(12) 0.0532(11) 0.0072(9) 0.0089(9) -0.0117(9)
O10 0.0961(18) 0.141(3) 0.0435(12) 0.0118(15) 0.0215(12) 0.0055(17)
O11 0.0723(13) 0.0426(11) 0.0770(15) 0.0066(10) -0.0129(11) -0.0022(10)
O12 0.0710(13) 0.0492(12) 0.0894(17) 0.0065(11) -0.0161(12) 0.0049(10)
O13 0.135(2) 0.0399(13) 0.124(2) -0.0081(14) -0.0242(19) 0.0105(14)
O14 0.0396(10) 0.0487(11) 0.0711(13) -0.0126(9) 0.0058(9) -0.0039(8)
Ni1 0.03377(13) 0.03290(14) 0.03026(13) -0.00142(11) 0.00353(10) -0.00114(10)
Gd1 0.03241(5) 0.03721(5) 0.03347(5) 0.00407(5) 0.00248(3) -0.00053(5)

loop_
_atom_type_symbol
_atom_type_description
_atom_type_scat_dispersion_real
_atom_type_scat_dispersion_imag
_atom_type_scat_source
C C 0.0033 0.0016 'International Tables Vol C Tables 4.2.6.8 and 6.1.1.4'
H H 0.0000 0.0000 'International Tables Vol C Tables 4.2.6.8 and 6.1.1.4'
N N 0.0061 0.0033 'International Tables Vol C Tables 4.2.6.8 and 6.1.1.4'
O O 0.0106 0.0060 'International Tables Vol C Tables 4.2.6.8 and 6.1.1.4'
Ni Ni 0.3393 1.1124 'International Tables Vol C Tables 4.2.6.8 and 6.1.1.4'
Gd Gd -0.1653 3.9035 'International Tables Vol C Tables 4.2.6.8 and 6.1.1.4'

loop_
_geom_angle_atom_site_label_1
_geom_angle_atom_site_label_2
_geom_angle_atom_site_label_3
_geom_angle
O1 C1 H1A 109.5
O1 C1 H1B 109.5
H1A C1 H1B 109.5
O1 C1 H1C 109.5
H1A C1 H1C 109.5
H1B C1 H1C 109.5
O1 C2 C3 125.2(3)
O1 C2 C7 115.3(2)
C3 C2 C7 119.6(3)
C4 C3 C2 121.0(3)
C4 C3 H3 119.5
C2 C3 H3 119.5
C5 C4 C3 120.1(3)
C5 C4 H4 120.0
C3 C4 H4 120.0
C4 C5 C6 120.8(3)
C4 C5 H5 119.6
C6 C5 H5 119.6
C7 C6 C5 119.7(3)
C7 C6 C8 122.2(2)
C5 C6 C8 118.1(3)
O2 C7 C6 121.8(2)
O2 C7 C2 119.3(2)
C6 C7 C2 118.9(2)
N1 C8 C6 126.4(2)
N1 C8 H8 116.8
C6 C8 H8 116.8
N1 C9 C10 112.1(2)
N1 C9 H9A 109.2
C10 C9 H9A 109.2
N1 C9 H9B 109.2
C10 C9 H9B 109.2
H9A C9 H9B 107.9
C11 C10 C9 113.2(2)
C11 C10 H10A 108.9
C9 C10 H10A 108.9
C11 C10 H10B 108.9
C9 C10 H10B 108.9
H10A C10 H10B 107.8
N2 C11 C12 121.4(3)
N2 C11 C10 118.0(2)
C12 C11 C10 120.5(3)
C13 C12 C11 119.4(3)
C13 C12 H12 120.3
C11 C12 H12 120.3
C14 C13 C12 119.6(3)
C14 C13 H13 120.2
C12 C13 H13 120.2
C13 C14 C15 118.5(3)
C13 C14 H14 120.7
C15 C14 H14 120.7
N2 C15 C14 123.2(3)
N2 C15 H15 118.4
C14 C15 H15 118.4
O3 C16 H16A 109.5
O3 C16 H16B 109.5
H16A C16 H16B 109.5
O3 C16 H16C 109.5
H16A C16 H16C 109.5
H16B C16 H16C 109.5
O3 C17 C18 123.0(2)
O3 C17 C22 116.11(19)
C18 C17 C22 120.8(2)
C19 C18 C17 120.5(2)
C19 C18 H18 119.7
C17 C18 H18 119.7
C20 C19 C18 119.8(2)
C20 C19 H19 120.1
C18 C19 H19 120.1
C19 C20 C21 120.9(3)
C19 C20 H20 119.5
C21 C20 H20 119.5
C20 C21 C22 120.5(2)
C20 C21 C23 117.3(2)
C22 C21 C23 122.2(2)
O4 C22 C17 120.6(2)
O4 C22 C21 121.9(2)
C17 C22 C21 117.4(2)
N3 C23 C21 125.8(2)
N3 C23 H23 117.1
C21 C23 H23 117.1
N3 C24 C25 112.9(2)
N3 C24 H24A 109.0
C25 C24 H24A 109.0
N3 C24 H24B 109.0
C25 C24 H24B 109.0
H24A C24 H24B 107.8
C26 C25 C24 112.9(2)
C26 C25 H25A 109.0
C24 C25 H25A 109.0
C26 C25 H25B 109.0
C24 C25 H25B 109.0
H25A C25 H25B 107.8
N4 C26 C27 120.2(3)
N4 C26 C25 118.7(2)
C27 C26 C25 121.1(3)
C28 C27 C26 120.6(3)
C28 C27 H27 119.7
C26 C27 H27 119.7
C27 C28 C29 119.0(3)
C27 C28 H28 120.5
C29 C28 H28 120.5
C28 C29 C30 118.3(3)
C28 C29 H29 120.9
C30 C29 H29 120.9
N4 C30 C29 123.5(3)
N4 C30 H30 118.2
C29 C30 H30 118.2
N8 C31 C32 178.2(5)
C31 C32 H32A 109.5
C31 C32 H32B 109.5
H32A C32 H32B 109.5
C31 C32 H32C 109.5
H32A C32 H32C 109.5
H32B C32 H32C 109.5
C8 N1 C9 115.2(2)
C8 N1 Ni1 123.17(17)
C9 N1 Ni1 121.06(15)
C11 N2 C15 117.9(2)
C11 N2 Ni1 122.36(16)
C15 N2 Ni1 119.73(18)
C23 N3 C24 114.8(2)
C23 N3 Ni1 123.13(17)
C24 N3 Ni1 121.79(16)
C26 N4 C30 118.5(2)
C26 N4 Ni1 122.18(17)
C30 N4 Ni1 119.33(17)
O7 N5 O6 123.3(2)
O7 N5 O5 121.2(3)
O6 N5 O5 115.52(19)
O7 N5 Gd1 177.9(2)
O6 N5 Gd1 58.69(11)
O5 N5 Gd1 56.83(11)
O10 N6 O8 121.8(2)
O10 N6 O9 121.9(3)
O8 N6 O9 116.3(2)
O10 N6 Gd1 170.7(2)
O8 N6 Gd1 59.36(12)
O9 N6 Gd1 57.67(12)
O13 N7 O11 122.0(3)
O13 N7 O12 122.9(3)
O11 N7 O12 115.2(2)
O13 N7 Gd1 178.6(2)
O11 N7 Gd1 56.94(14)
O12 N7 Gd1 58.27(14)
C2 O1 C1 117.9(3)
C7 O2 Ni1 118.83(14)
C7 O2 Gd1 124.62(13)
Ni1 O2 Gd1 104.96(6)
C17 O3 C16 117.6(2)
C22 O4 Ni1 117.39(13)
C22 O4 Gd1 131.59(13)
Ni1 O4 Gd1 102.14(6)
N5 O5 Gd1 97.89(15)
N5 O6 Gd1 96.51(14)
N6 O8 Gd1 94.95(14)
N6 O9 Gd1 96.35(14)
N7 O11 Gd1 97.87(16)
N7 O12 Gd1 96.43(16)
Gd1 O14 H1W 110(3)
Gd1 O14 H2W 129(3)
H1W O14 H2W 107(4)
N3 Ni1 O2 94.78(7)
N3 Ni1 N1 178.06(8)
O2 Ni1 N1 83.33(7)
N3 Ni1 O4 83.76(7)
O2 Ni1 O4 81.09(6)
N1 Ni1 O4 95.47(7)
N3 Ni1 N4 89.19(8)
O2 Ni1 N4 94.95(7)
N1 Ni1 N4 91.43(8)
O4 Ni1 N4 171.57(7)
N3 Ni1 N2 91.89(8)
O2 Ni1 N2 171.46(7)
N1 Ni1 N2 89.94(8)
O4 Ni1 N2 94.37(7)
N4 Ni1 N2 90.46(8)
N3 Ni1 Gd1 91.24(5)
O2 Ni1 Gd1 39.66(4)
N1 Ni1 Gd1 87.02(5)
O4 Ni1 Gd1 41.51(4)
N4 Ni1 Gd1 134.47(5)
N2 Ni1 Gd1 134.99(6)
O2 Gd1 O4 71.64(5)
O2 Gd1 O14 108.62(7)
O4 Gd1 O14 71.46(6)
O2 Gd1 O9 152.22(6)
O4 Gd1 O9 83.38(6)
O14 Gd1 O9 73.27(7)
O2 Gd1 O11 80.99(7)
O4 Gd1 O11 76.86(6)
O14 Gd1 O11 141.31(7)
O9 Gd1 O11 81.67(7)
O2 Gd1 O12 106.25(7)
O4 Gd1 O12 125.96(6)
O14 Gd1 O12 144.71(8)
O9 Gd1 O12 78.49(8)
O11 Gd1 O12 50.47(7)
O2 Gd1 O8 156.33(6)
O4 Gd1 O8 128.38(6)
O14 Gd1 O8 72.39(7)
O9 Gd1 O8 51.44(6)
O11 Gd1 O8 113.54(7)
O12 Gd1 O8 73.57(8)
O2 Gd1 O5 81.23(6)
O4 Gd1 O5 117.39(6)
O14 Gd1 O5 65.67(7)
O9 Gd1 O5 122.22(6)
O11 Gd1 O5 151.90(7)
O12 Gd1 O5 115.37(7)
O8 Gd1 O5 77.82(6)
O2 Gd1 O6 83.01(6)
O4 Gd1 O6 153.82(6)
O14 Gd1 O6 112.17(7)
O9 Gd1 O6 122.77(6)
O11 Gd1 O6 106.10(7)
O12 Gd1 O6 66.91(7)
O8 Gd1 O6 75.14(6)
O5 Gd1 O6 50.08(6)
O2 Gd1 N6 176.42(6)
O4 Gd1 N6 105.24(6)
O14 Gd1 N6 68.37(7)
O9 Gd1 N6 25.98(6)
O11 Gd1 N6 100.14(7)
O12 Gd1 N6 76.94(8)
O8 Gd1 N6 25.69(6)
O5 Gd1 N6 98.94(7)
O6 Gd1 N6 99.86(7)
O2 Gd1 N7 93.46(6)
O4 Gd1 N7 101.53(6)
O14 Gd1 N7 152.45(7)
O9 Gd1 N7 79.51(7)
O11 Gd1 N7 25.19(6)
O12 Gd1 N7 25.30(7)
O8 Gd1 N7 94.03(7)
O5 Gd1 N7 136.15(7)
O6 Gd1 N7 86.10(7)
N6 Gd1 N7 88.88(7)
O2 Gd1 N5 81.30(5)
O4 Gd1 N5 138.70(6)
O14 Gd1 N5 89.13(7)
O9 Gd1 N5 126.37(6)
O11 Gd1 N5 129.55(7)
O12 Gd1 N5 90.91(7)
O8 Gd1 N5 75.05(6)
O5 Gd1 N5 25.28(6)
O6 Gd1 N5 24.80(6)
N6 Gd1 N5 100.40(6)
N7 Gd1 N5 110.88(7)

loop_
_geom_bond_atom_site_label_1
_geom_bond_atom_site_label_2
_geom_bond_distance
C1 O1 1.415(4)
C1 H1A 0.9600
C1 H1B 0.9600
C1 H1C 0.9600
C2 O1 1.361(4)
C2 C3 1.392(4)
C2 C7 1.413(3)
C3 C4 1.379(5)
C3 H3 0.9300
C4 C5 1.358(5)
C4 H4 0.9300
C5 C6 1.411(3)
C5 H5 0.9300
C6 C7 1.397(4)
C6 C8 1.446(4)
C7 O2 1.339(3)
C8 N1 1.282(3)
C8 H8 0.9300
C9 N1 1.471(3)
C9 C10 1.517(4)
C9 H9A 0.9700
C9 H9B 0.9700
C10 C11 1.506(4)
C10 H10A 0.9700
C10 H10B 0.9700
C11 N2 1.341(3)
C11 C12 1.381(4)
C12 C13 1.380(5)
C12 H12 0.9300
C13 C14 1.359(5)
C13 H13 0.9300
C14 C15 1.368(4)
C14 H14 0.9300
C15 N2 1.353(3)
C15 H15 0.9300
C16 O3 1.426(3)
C16 H16A 0.9600
C16 H16B 0.9600
C16 H16C 0.9600
C17 O3 1.375(3)
C17 C18 1.392(3)
C17 C22 1.406(3)
C18 C19 1.383(4)
C18 H18 0.9300
C19 C20 1.361(4)
C19 H19 0.9300
C20 C21 1.402(3)
C20 H20 0.9300
C21 C22 1.406(3)
C21 C23 1.452(4)
C22 O4 1.331(2)
C23 N3 1.276(3)
C23 H23 0.9300
C24 N3 1.472(3)
C24 C25 1.516(4)
C24 H24A 0.9700
C24 H24B 0.9700
C25 C26 1.496(4)
C25 H25A 0.9700
C25 H25B 0.9700
C26 N4 1.338(3)
C26 C27 1.397(4)
C27 C28 1.363(5)
C27 H27 0.9300
C28 C29 1.370(5)
C28 H28 0.9300
C29 C30 1.372(4)
C29 H29 0.9300
C30 N4 1.341(3)
C30 H30 0.9300
C31 N8 1.128(5)
C31 C32 1.449(6)
C32 H32A 0.9600
C32 H32B 0.9600
C32 H32C 0.9600
N1 Ni1 2.0943(19)
N2 Ni1 2.1164(19)
N3 Ni1 2.0800(19)
N4 Ni1 2.115(2)
N5 O7 1.214(3)
N5 O6 1.250(3)
N5 O5 1.277(3)
N5 Gd1 2.962(2)
N6 O10 1.209(3)
N6 O8 1.260(3)
N6 O9 1.276(3)
N6 Gd1 2.895(2)
N7 O13 1.211(3)
N7 O11 1.254(3)
N7 O12 1.255(3)
N7 Gd1 2.919(3)
O2 Ni1 2.0891(15)
O2 Gd1 2.3034(16)
O4 Ni1 2.1133(15)
O4 Gd1 2.3636(14)
O5 Gd1 2.5029(17)
O6 Gd1 2.5471(18)
O8 Gd1 2.5002(18)
O9 Gd1 2.4612(18)
O11 Gd1 2.470(2)
O12 Gd1 2.499(2)
O14 Gd1 2.408(2)
O14 H1W 0.82(4)
O14 H2W 0.88(5)
Ni1 Gd1 3.4863(3)
